data_7028318
loop_
_publ_author_name
'Dronova, Marina S.'
'Bilyachenko, Alexey N.'
'Yalymov, Alexey I.'
'Kozlov, Yuriy N.'
'Shul'pina, Lidia S.'
'Korlyukov, Alexander A.'
'Arkhipov, Dmitry E.'
'Levitsky, Mikhail M.'
'Shubina, Elena S.'
'Shul'pin, Georgiy B.'

_publ_section_title
;
 Solvent-controlled synthesis of tetranuclear cage-like copper(II)
 silsesquioxanes. Remarkable features of the cage structures and their
 high catalytic activity in oxidation with peroxides.
;
_journal_issue 2
_journal_name_full 'Dalton transactions (Cambridge, England : 2003)'
_journal_page_first 872
_journal_page_last 882
_journal_paper_doi 10.1039/c3dt52508b
_journal_volume 43
_journal_year 2014
_chemical_formula_moiety 'C104 H140 Cu4 Na4 O32 Si12'
_chemical_formula_sum 'C104 H140 Cu4 Na4 O32 Si12'
_chemical_formula_weight 2585.36
_space_group_crystal_system tetragonal
_space_group_IT_number 88
_space_group_name_Hall '-I 4ad'
_space_group_name_H-M_alt 'I 41/a'
_symmetry_space_group_name_Hall '-I 4ad'
_symmetry_space_group_name_H-M 'I 41/a :2'
_atom_sites_solution_hydrogens geom
_atom_sites_solution_primary direct
_atom_sites_solution_secondary difmap
_audit_creation_date 2013-08-22
_audit_creation_method
;
  Olex2 1.2
  (compiled Apr 23 2013 17:54:37, GUI svn.r4466)
;
_cell_angle_alpha 90.00
_cell_angle_beta 90.00
_cell_angle_gamma 90.00
_cell_formula_units_Z 4
_cell_length_a 30.9472(19)
_cell_length_b 30.9472(19)
_cell_length_c 12.6009(8)
_cell_measurement_reflns_used 5944
_cell_measurement_temperature 100
_cell_measurement_theta_max 22.26
_cell_measurement_theta_min 2.19
_cell_volume 12068.2(13)
_computing_data_reduction 'SAINT v7.68A (Bruker, 2009)'
_computing_molecular_graphics
;
O. V. Dolomanov, L. J. Bourhis, R. J. Gildea, J. A. K. Howard and H. Puschmann,
OLEX2: a complete structure solution, refinement and analysis program.
J. Appl. Cryst. (2009). 42, 339-341.
;
_computing_publication_material
;
O. V. Dolomanov, L. J. Bourhis, R. J. Gildea, J. A. K. Howard and H. Puschmann,
OLEX2: a complete structure solution, refinement and analysis program.
J. Appl. Cryst. (2009). 42, 339-341.
;
_computing_structure_refinement
;
XLMP, G.M. Sheldrick, Acta Cryst.
(2008). A64, 112-122
;
_computing_structure_solution
;
XS, G.M. Sheldrick, Acta Cryst.
(2008). A64, 112-122
;
_diffrn_ambient_temperature 100.0
_diffrn_detector_area_resol_mean 8
_diffrn_measured_fraction_theta_full 0.999
_diffrn_measured_fraction_theta_max 0.999
_diffrn_measurement_device_type 'Bruker SMART APEX II CCD area detector'
_diffrn_measurement_method '\w and \f scans'
_diffrn_radiation_monochromator graphite
_diffrn_radiation_type MoK\a
_diffrn_radiation_wavelength 0.71073
_diffrn_reflns_av_R_equivalents 0.1104
_diffrn_reflns_av_unetI/netI 0.1207
_diffrn_reflns_limit_h_max 44
_diffrn_reflns_limit_h_min -44
_diffrn_reflns_limit_k_max 44
_diffrn_reflns_limit_k_min -44
_diffrn_reflns_limit_l_max 17
_diffrn_reflns_limit_l_min -17
_diffrn_reflns_number 75164
_diffrn_reflns_theta_full 30.54
_diffrn_reflns_theta_max 30.54
_diffrn_reflns_theta_min 1.32
_diffrn_source 'sealed tube'
_diffrn_standards_number 0
_exptl_absorpt_coefficient_mu 0.902
_exptl_absorpt_correction_T_max 0.7461
_exptl_absorpt_correction_T_min 0.6296
_exptl_absorpt_correction_type multi-scan
_exptl_absorpt_process_details
;
SADABS-2008/1 (Bruker,2008) was used for absorption correction.
wR2(int) was 0.0713 before and 0.0595 after correction.
The Ratio of minimum to maximum transmission is 0.8439.
The \l/2 correction factor is 0.0015.
;
_exptl_crystal_colour blue
_exptl_crystal_colour_primary blue
_exptl_crystal_density_diffrn 1.423
_exptl_crystal_density_method 'not measured'
_exptl_crystal_description irregular
_exptl_crystal_F_000 5392
_exptl_crystal_size_max 0.3
_exptl_crystal_size_mid 0.3
_exptl_crystal_size_min 0.15
_refine_diff_density_max 1.304
_refine_diff_density_min -0.792
_refine_diff_density_rms 0.203
_refine_ls_extinction_method none
_refine_ls_goodness_of_fit_ref 1.012
_refine_ls_hydrogen_treatment mixed
_refine_ls_matrix_type full
_refine_ls_number_parameters 268
_refine_ls_number_reflns 9234
_refine_ls_number_restraints 29
_refine_ls_restrained_S_all 1.011
_refine_ls_R_factor_all 0.2194
_refine_ls_R_factor_gt 0.0859
_refine_ls_shift/su_max 0.001
_refine_ls_shift/su_mean 0.001
_refine_ls_structure_factor_coef Fsqd
_refine_ls_weighting_details 'calc w=1/[\s^2^(Fo^2^)+(0.0400P)^2^+177.5766P] where P=(Fo^2^+2Fc^2^)/3'
_refine_ls_weighting_scheme calc
_refine_ls_wR_factor_gt 0.1704
_refine_ls_wR_factor_ref 0.2440
_reflns_number_gt 3757
_reflns_number_total 9234
_reflns_threshold_expression >2sigma(I)
_cod_data_source_file c3dt52508b.txt
_cod_data_source_block yaai93
_cod_original_cell_volume 12068.3(13)
_cod_database_code 7028318
_olex2_refinement_description
;
1. Shared sites
{C21A, C21}
{H33A, H33}
2. Others
 Fixed Sof: C11(0.5) C12(0.5) H12(0.5) C13(0.5) H13(0.5) C14(0.5) H14(0.5)
 C15(0.5) H15(0.5) C16(0.5) H16(0.5) C21(0.5) C22(0.5) H22(0.5) C23(0.5)
 H23(0.5) C24(0.5) H24(0.5) C25(0.5) H25(0.5) C26(0.5) H26(0.5) C31(0.5)
 C32(0.5) H32(0.5) C33(0.5) H33(0.5) C34(0.5) H34(0.5) C35(0.5) H35(0.5)
 C36(0.5) H36(0.5) C11A(0.5) C12A(0.5) H12A(0.5) C13A(0.5) H13A(0.5) C14A(0.5)
 H14A(0.5) C15A(0.5) H15A(0.5) C16A(0.5) H16A(0.5) C21A(0.5) C22A(0.5)
 H22A(0.5) C23A(0.5) H23A(0.5) C24A(0.5) H24A(0.5) C25A(0.5) H25A(0.5)
 C26A(0.5) H26A(0.5) C31A(0.5) C32A(0.5) H32A(0.5) C33A(0.5) H33A(0.5)
 C34A(0.5) H34A(0.5) C35A(0.5) H35A(0.5) C36A(0.5) H36A(0.5) O1S(0.5) H1AB(0.5)
 C1S(0.5) H1SA(0.5) H1SB(0.5) C2S(0.5) H2SA(0.5) H2SB(0.5) C3S(0.5) H3SA(0.5)
 H3SB(0.5) C4S(0.5) H4SA(0.5) H4SB(0.5) H4SC(0.5) O2S(0.5) H1AA(0.5) C5S(0.5)
 H5SA(0.5) H5SB(0.5) C6S(0.5) H6SA(0.5) H6SB(0.5) C7S(0.5) H7SA(0.5) H7SB(0.5)
 C8S(0.5) H8SA(0.5) H8SB(0.5) H8SC(0.5) O1SA(0.5) H1B(0.5) C4SA(0.5) H4SD(0.5)
 H4SE(0.5) H4SF(0.5) C1SA(0.5) H1SC(0.5) H1SD(0.5) C2SA(0.5) H2SC(0.5)
 H2SD(0.5) C3SA(0.5) H3SC(0.5) H3SD(0.5) O2SA(0.5) H2SE(0.5) C5SA(0.5)
 H5SC(0.5) H5SD(0.5) C6SA(0.5) H6SC(0.5) H6SD(0.5) C8SA(0.5) H8SD(0.5)
 H8SE(0.5) H8SF(0.5) C7SA(0.5) H7SC(0.5) H7SD(0.5)
 Fixed Uiso: H12(0.066) H13(0.076) H14(0.085) H15(0.087) H16(0.067) H22(0.059)
 H23(0.063) H24(0.055) H25(0.061) H26(0.052) H32(0.21) H33(0.109) H34(0.077)
 H35(0.074) H36(0.063) H12A(0.085) H13A(0.096) H14A(0.1) H15A(0.076)
 H16A(0.056) H22A(0.158) H23A(0.156) H24A(0.143) H25A(0.221) H26A(0.166)
 H32A(0.057) H33A(0.14) H34A(0.117) H35A(0.121) H36A(0.087) H1AB(0.105)
 H1SA(0.082) H1SB(0.082) H2SA(0.151) H2SB(0.151) H3SA(0.341) H3SB(0.341)
 H4SA(0.165) H4SB(0.165) H4SC(0.165) H1AA(0.061) H5SA(0.185) H5SB(0.185)
 H6SA(0.124) H6SB(0.124) H7SA(0.13) H7SB(0.13) H8SA(0.169) H8SB(0.169)
 H8SC(0.169) H1B(0.199) H4SD(0.253) H4SE(0.253) H4SF(0.253) H1SC(0.185)
 H1SD(0.185) H2SC(0.196) H2SD(0.196) H3SC(0.172) H3SD(0.172) H2SE(0.303)
 H5SC(0.075) H5SD(0.075) H6SC(0.299) H6SD(0.299) H8SD(0.371) H8SE(0.371)
 H8SF(0.371) H7SC(0.22) H7SD(0.22)
 Fixed X: H12(0.6529) H13(0.6613) H14(0.6031) H15(0.5364) H16(0.528)
 H22(0.7072) H23(0.7647) H24(0.7624) H25(0.7027) H26(0.6452) H32(0.4566)
 H33(0.4412) H34(0.4254) H35(0.4249) H36(0.4403) H12A(0.6523) H13A(0.6649)
 H14A(0.6072) H15A(0.5369) H16A(0.5244) H22A(0.7222) H23A(0.7726) H24A(0.7491)
 H25A(0.6752) H26A(0.6248) H32A(0.454) H33A(0.4465) H34A(0.449) H35A(0.4589)
 H36A(0.4663) H1SA(0.6837) H1SB(0.6604) H2SA(0.6392) H2SB(0.631) H3SA(0.7168)
 H3SB(0.6978) H4SA(0.6625) H4SB(0.6566) H4SC(0.7021) H5SA(0.5713) H5SB(0.5455)
 H6SA(0.6028) H6SB(0.6202) H7SA(0.6309) H7SB(0.6521) H8SA(0.6999) H8SB(0.6716)
 H8SC(0.6987) H4SD(0.6854) H4SE(0.6782) H4SF(0.7233) H1SC(0.6761) H1SD(0.6811)
 H2SC(0.6597) H2SD(0.7071) H3SC(0.6447) H3SD(0.6921) H5SC(0.5437) H5SD(0.5516)
 H6SC(0.6064) H6SD(0.6107) H8SD(0.7022) H8SE(0.6935) H8SF(0.7186) H7SC(0.651)
 H7SD(0.6561)
 Fixed Y: H12(0.7806) H13(0.7854) H14(0.8067) H15(0.8231) H16(0.8184)
 H22(0.7535) H23(0.7308) H24(0.6628) H25(0.6177) H26(0.6404) H32(0.6133)
 H33(0.5574) H34(0.4881) H35(0.4746) H36(0.5305) H12A(0.8051) H13A(0.8217)
 H14A(0.8238) H15A(0.8093) H16A(0.7928) H22A(0.7214) H23A(0.6932) H24A(0.6531)
 H25A(0.6412) H26A(0.6694) H32A(0.6104) H33A(0.5497) H34A(0.4803) H35A(0.4718)
 H36A(0.5325) H1SA(0.5917) H1SB(0.5452) H2SA(0.5953) H2SB(0.545) H3SA(0.5747)
 H3SB(0.5271) H4SA(0.5486) H4SB(0.5969) H4SC(0.5818) H5SA(0.5614) H5SB(0.5341)
 H6SA(0.491) H6SB(0.5176) H7SA(0.5484) H7SB(0.5704) H8SA(0.5215) H8SB(0.4829)
 H8SC(0.5137) H4SD(0.5248) H4SE(0.5642) H4SF(0.559) H1SC(0.6099) H1SD(0.5639)
 H2SC(0.5349) H2SD(0.5526) H3SC(0.5908) H3SD(0.6099) H5SC(0.5572) H5SD(0.5287)
 H6SC(0.5064) H6SD(0.5514) H8SD(0.5449) H8SE(0.4978) H8SF(0.5332) H7SC(0.5317)
 H7SD(0.5759)
 Fixed Z: H12(0.2905) H13(0.1063) H14(-0.0001) H15(0.0777) H16(0.2619)
 H22(0.4357) H23(0.3286) H24(0.2472) H25(0.2729) H26(0.38) H32(0.275)
 H33(0.1555) H34(0.2188) H35(0.4015) H36(0.521) H12A(0.3033) H13A(0.1247)
 H14A(0.0048) H15A(0.0635) H16A(0.242) H22A(0.4962) H23A(0.3763) H24A(0.2298)
 H25A(0.2032) H26A(0.3231) H32A(0.2658) H33A(0.1567) H34A(0.2306) H35A(0.4135)
 H36A(0.5225) H1SA(0.6869) H1SB(0.6678) H2SA(0.8509) H2SB(0.8356) H3SA(0.8713)
 H3SB(0.8938) H4SA(1.041) H4SB(0.9984) H4SC(1.0459) H5SA(0.28) H5SB(0.3661)
 H6SA(0.3363) H6SB(0.4381) H7SA(0.223) H7SB(0.3263) H8SA(0.2251) H8SB(0.2732)
 H8SC(0.3506) H4SD(0.9725) H4SE(1.0529) H4SF(0.9924) H1SC(0.6806) H1SD(0.6285)
 H2SC(0.7944) H2SD(0.778) H3SC(0.9113) H3SD(0.8932) H5SC(0.307) H5SD(0.4131)
 H6SC(0.3117) H6SD(0.2536) H8SD(0.2637) H8SE(0.3115) H8SF(0.3806) H7SC(0.4461)
 H7SD(0.3838)
;

loop_
_space_group_symop_id
_space_group_symop_operation_xyz
1 'x, y, z'
2 '-x+1/2, -y, z+1/2'
3 '-y+3/4, x+1/4, z+1/4'
4 'y+3/4, -x+3/4, z+3/4'
5 'x+1/2, y+1/2, z+1/2'
6 '-x+1, -y+1/2, z+1'
7 '-y+5/4, x+3/4, z+3/4'
8 'y+5/4, -x+5/4, z+5/4'
9 '-x, -y, -z'
10 'x-1/2, y, -z-1/2'
11 'y-3/4, -x-1/4, -z-1/4'
12 '-y-3/4, x-3/4, -z-3/4'
13 '-x+1/2, -y+1/2, -z+1/2'
14 'x, y+1/2, -z'
15 'y-1/4, -x+1/4, -z+1/4'
16 '-y-1/4, x-1/4, -z-1/4'

loop_
_atom_site_label
_atom_site_type_symbol
_atom_site_fract_x
_atom_site_fract_y
_atom_site_fract_z
_atom_site_U_iso_or_equiv
_atom_site_adp_type
_atom_site_occupancy
_atom_site_symmetry_multiplicity
_atom_site_calc_flag
_atom_site_refinement_flags
_atom_site_disorder_assembly
_atom_site_disorder_group
Cu1 Cu 0.524147(19) 0.707628(19) 0.47358(5) 0.03986(15) Uani 1 1 d . . .
Si1 Si 0.57890(4) 0.79419(5) 0.43613(12) 0.0419(4) Uani 1 1 d . . .
O1 O 0.57739(11) 0.84287(11) 0.4870(3) 0.0464(10) Uani 1 1 d . . .
Na1 Na 0.57116(8) 0.62739(8) 0.5808(2) 0.0770(8) Uani 1 1 d D . .
Si2 Si 0.62664(5) 0.71764(5) 0.51169(13) 0.0448(4) Uani 1 1 d . A .
O2 O 0.61940(11) 0.77041(11) 0.4950(3) 0.0484(10) Uani 1 1 d . A .
Si3 Si 0.46394(5) 0.62362(5) 0.49917(13) 0.0447(4) Uani 1 1 d . . .
O3 O 0.64581(11) 0.71236(12) 0.6315(3) 0.0488(10) Uani 1 1 d . . .
O4 O 0.58288(11) 0.69207(11) 0.4945(3) 0.0499(10) Uani 1 1 d . A .
O5 O 0.50792(11) 0.64807(10) 0.4739(3) 0.0446(9) Uani 1 1 d . D .
O6 O 0.46533(10) 0.72998(10) 0.4642(3) 0.0407(9) Uani 1 1 d . . .
C11 C 0.5897(2) 0.7990(2) 0.2935(5) 0.051(4) Uiso 0.50 1 d PG A 1
C12 C 0.6292(2) 0.7893(3) 0.2473(6) 0.055(3) Uiso 0.50 1 d PG A 1
H12 H 0.6529 0.7806 0.2905 0.066 Uiso 0.50 1 calc PR A 1
C13 C 0.6343(3) 0.7921(3) 0.1379(6) 0.064(3) Uiso 0.50 1 d PG A 1
H13 H 0.6613 0.7854 0.1063 0.076 Uiso 0.50 1 calc PR A 1
C14 C 0.5997(3) 0.8047(3) 0.0747(5) 0.071(4) Uiso 0.50 1 d PG A 1
H14 H 0.6031 0.8067 -0.0001 0.085 Uiso 0.50 1 calc PR A 1
C15 C 0.5601(3) 0.8145(3) 0.1209(6) 0.073(5) Uiso 0.50 1 d PG A 1
H15 H 0.5364 0.8231 0.0777 0.087 Uiso 0.50 1 calc PR A 1
C16 C 0.5551(2) 0.8117(3) 0.2303(6) 0.056(3) Uiso 0.50 1 d PG A 1
H16 H 0.5280 0.8184 0.2619 0.067 Uiso 0.50 1 calc PR A 1
C21 C 0.67083(17) 0.69910(19) 0.4179(4) 0.051(4) Uiso 0.50 1 d PG A 1
C22 C 0.7063(2) 0.72594(18) 0.4027(5) 0.049(3) Uiso 0.50 1 d PG A 1
H22 H 0.7072 0.7535 0.4357 0.059 Uiso 0.50 1 calc PR A 1
C23 C 0.74042(19) 0.7124(2) 0.3391(6) 0.052(3) Uiso 0.50 1 d PG A 1
H23 H 0.7647 0.7308 0.3286 0.063 Uiso 0.50 1 calc PR A 1
C24 C 0.7391(2) 0.6721(2) 0.2907(5) 0.046(3) Uiso 0.50 1 d PG A 1
H24 H 0.7624 0.6628 0.2472 0.055 Uiso 0.50 1 calc PR A 1
C25 C 0.7036(2) 0.64524(19) 0.3060(6) 0.051(3) Uiso 0.50 1 d PG A 1
H25 H 0.7027 0.6177 0.2729 0.061 Uiso 0.50 1 calc PR A 1
C26 C 0.66947(19) 0.65875(19) 0.3696(5) 0.043(2) Uiso 0.50 1 d PG A 1
H26 H 0.6452 0.6404 0.3800 0.052 Uiso 0.50 1 calc PR A 1
C31 C 0.4499(2) 0.5771(2) 0.4092(6) 0.041(3) Uiso 0.50 1 d PG B 1
C32 C 0.4502(3) 0.5851(2) 0.3007(6) 0.175(12) Uiso 0.50 1 d PG B 1
H32 H 0.4566 0.6133 0.2750 0.210 Uiso 0.50 1 calc PR B 1
C33 C 0.4410(3) 0.5520(3) 0.2297(5) 0.091(5) Uiso 0.50 1 d PG B 1
H33 H 0.4412 0.5574 0.1555 0.109 Uiso 0.50 1 calc PR B 1
C34 C 0.4316(3) 0.5108(3) 0.2673(7) 0.064(3) Uiso 0.50 1 d PG B 1
H34 H 0.4254 0.4881 0.2188 0.077 Uiso 0.50 1 calc PR B 1
C35 C 0.4313(3) 0.5028(2) 0.3758(7) 0.061(3) Uiso 0.50 1 d PG B 1
H35 H 0.4249 0.4746 0.4015 0.074 Uiso 0.50 1 calc PR B 1
C36 C 0.4405(2) 0.5359(2) 0.4468(5) 0.052(3) Uiso 0.50 1 d PG B 1
H36 H 0.4403 0.5305 0.5210 0.063 Uiso 0.50 1 calc PR B 1
C11A C 0.5872(2) 0.7974(2) 0.2894(5) 0.039(3) Uiso 0.50 1 d PG A 2
C12A C 0.6289(2) 0.8060(3) 0.2546(7) 0.071(4) Uiso 0.50 1 d PG A 2
H12A H 0.6523 0.8051 0.3033 0.085 Uiso 0.50 1 calc PR A 2
C13A C 0.6364(3) 0.8158(3) 0.1485(7) 0.080(4) Uiso 0.50 1 d PG A 2
H13A H 0.6649 0.8217 0.1247 0.096 Uiso 0.50 1 calc PR A 2
C14A C 0.6021(3) 0.8170(3) 0.0773(6) 0.083(5) Uiso 0.50 1 d PG A 2
H14A H 0.6072 0.8238 0.0048 0.100 Uiso 0.50 1 calc PR A 2
C15A C 0.5604(3) 0.8085(3) 0.1122(6) 0.063(4) Uiso 0.50 1 d PG A 2
H15A H 0.5369 0.8093 0.0635 0.076 Uiso 0.50 1 calc PR A 2
C16A C 0.5529(2) 0.7986(3) 0.2182(6) 0.047(3) Uiso 0.50 1 d PG A 2
H16A H 0.5244 0.7928 0.2420 0.056 Uiso 0.50 1 calc PR A 2
C21A C 0.6688(3) 0.6980(3) 0.4209(7) 0.038(3) Uiso 0.50 1 d PG A 2
C22A C 0.7126(3) 0.7051(4) 0.4367(9) 0.131(7) Uiso 0.50 1 d PG A 2
H22A H 0.7222 0.7214 0.4962 0.158 Uiso 0.50 1 calc PR A 2
C23A C 0.7426(3) 0.6884(5) 0.3655(12) 0.130(7) Uiso 0.50 1 d PG A 2
H23A H 0.7726 0.6932 0.3763 0.156 Uiso 0.50 1 calc PR A 2
C24A C 0.7286(5) 0.6646(5) 0.2785(10) 0.119(7) Uiso 0.50 1 d PG A 2
H24A H 0.7491 0.6531 0.2298 0.143 Uiso 0.50 1 calc PR A 2
C25A C 0.6848(5) 0.6575(4) 0.2627(8) 0.184(11) Uiso 0.50 1 d PG A 2
H25A H 0.6752 0.6412 0.2032 0.221 Uiso 0.50 1 calc PR A 2
C26A C 0.6548(3) 0.6742(4) 0.3339(8) 0.138(8) Uiso 0.50 1 d PG A 2
H26A H 0.6248 0.6694 0.3231 0.166 Uiso 0.50 1 calc PR A 2
C31A C 0.4608(2) 0.5772(2) 0.4044(6) 0.046(3) Uiso 0.50 1 d PG C 2
C32A C 0.4550(3) 0.5823(3) 0.2957(6) 0.047(3) Uiso 0.50 1 d PG C 2
H32A H 0.4540 0.6104 0.2658 0.057 Uiso 0.50 1 calc PR C 2
C33A C 0.4505(4) 0.5462(3) 0.2310(6) 0.117(8) Uiso 0.50 1 d PG C 2
H33A H 0.4465 0.5497 0.1567 0.140 Uiso 0.50 1 calc PR C 2
C34A C 0.4520(4) 0.5050(3) 0.2748(9) 0.098(5) Uiso 0.50 1 d PG C 2
H34A H 0.4490 0.4803 0.2306 0.117 Uiso 0.50 1 calc PR C 2
C35A C 0.4579(3) 0.4999(2) 0.3835(9) 0.101(5) Uiso 0.50 1 d PG C 2
H35A H 0.4589 0.4718 0.4135 0.121 Uiso 0.50 1 calc PR C 2
C36A C 0.4623(3) 0.5360(3) 0.4482(6) 0.072(4) Uiso 0.50 1 d PG C 2
H36A H 0.4663 0.5325 0.5225 0.087 Uiso 0.50 1 calc PR C 2
O1S O 0.61836(16) 0.5943(2) 0.6924(6) 0.070(2) Uiso 0.50 1 d PD D 1
H1AB H 0.6065(6) 0.5966(12) 0.7550(8) 0.105 Uiso 0.50 1 d PD E 1
C1S C 0.6587(2) 0.5732(4) 0.7056(4) 0.068(4) Uiso 0.50 1 d PD D 1
H1SA H 0.6837 0.5917 0.6869 0.082 Uiso 0.50 1 calc PR D 1
H1SB H 0.6604 0.5452 0.6678 0.082 Uiso 0.50 1 calc PR D 1
C2S C 0.6524(2) 0.5682(6) 0.8245(4) 0.126(7) Uiso 0.50 1 d PD D 1
H2SA H 0.6392 0.5953 0.8509 0.151 Uiso 0.50 1 calc PR D 1
H2SB H 0.6310 0.5450 0.8356 0.151 Uiso 0.50 1 calc PR D 1
C3S C 0.6910(3) 0.5584(6) 0.8947(5) 0.28(2) Uiso 0.50 1 d PD D 1
H3SA H 0.7168 0.5747 0.8713 0.341 Uiso 0.50 1 calc PR D 1
H3SB H 0.6978 0.5271 0.8938 0.341 Uiso 0.50 1 calc PR D 1
C4S C 0.6768(5) 0.5727(5) 1.0048(8) 0.110(6) Uiso 0.50 1 d PD D 1
H4SA H 0.6625 0.5486 1.0410 0.165 Uiso 0.50 1 calc PR D 1
H4SB H 0.6566 0.5969 0.9984 0.165 Uiso 0.50 1 calc PR D 1
H4SC H 0.7021 0.5818 1.0459 0.165 Uiso 0.50 1 calc PR D 1
O2S O 0.5704(2) 0.58777(14) 0.4214(3) 0.0407(17) Uiso 0.50 1 d PD D 1
H1AA H 0.5485(4) 0.6030(5) 0.3977(13) 0.061 Uiso 0.50 1 d PD F 1
C5S C 0.5722(2) 0.55096(19) 0.3542(8) 0.154(10) Uiso 0.50 1 d PD D 1
H5SA H 0.5713 0.5614 0.2800 0.185 Uiso 0.50 1 calc PR D 1
H5SB H 0.5455 0.5341 0.3661 0.185 Uiso 0.50 1 calc PR D 1
C6S C 0.61006(19) 0.5201(3) 0.3638(9) 0.103(6) Uiso 0.50 1 d PD D 1
H6SA H 0.6028 0.4910 0.3363 0.124 Uiso 0.50 1 calc PR D 1
H6SB H 0.6202 0.5176 0.4381 0.124 Uiso 0.50 1 calc PR D 1
C7S C 0.6432(2) 0.5426(3) 0.2941(10) 0.108(6) Uiso 0.50 1 d PD D 1
H7SA H 0.6309 0.5484 0.2230 0.130 Uiso 0.50 1 calc PR D 1
H7SB H 0.6521 0.5704 0.3263 0.130 Uiso 0.50 1 calc PR D 1
C8S C 0.6817(3) 0.5125(4) 0.2849(16) 0.113(6) Uiso 0.50 1 d PD D 1
H8SA H 0.6999 0.5215 0.2251 0.169 Uiso 0.50 1 calc PR D 1
H8SB H 0.6716 0.4829 0.2732 0.169 Uiso 0.50 1 calc PR D 1
H8SC H 0.6987 0.5137 0.3506 0.169 Uiso 0.50 1 calc PR D 1
O1SA O 0.62309(17) 0.5856(3) 0.6293(9) 0.133(5) Uiso 0.50 1 d PD D 2
H1B H 0.6088(5) 0.5615(4) 0.634(4) 0.199 Uiso 0.50 1 d PD G 2
C4SA C 0.6920(5) 0.5553(4) 0.9864(10) 0.169(10) Uiso 0.50 1 d PD D 2
H4SD H 0.6854 0.5248 0.9725 0.253 Uiso 0.50 1 calc PR D 2
H4SE H 0.6782 0.5642 1.0529 0.253 Uiso 0.50 1 calc PR D 2
H4SF H 0.7233 0.5590 0.9924 0.253 Uiso 0.50 1 calc PR D 2
C1SA C 0.6636(2) 0.5805(4) 0.6803(6) 0.155(10) Uiso 0.50 1 d PD D 2
H1SC H 0.6761 0.6099 0.6806 0.185 Uiso 0.50 1 calc PR D 2
H1SD H 0.6811 0.5639 0.6285 0.185 Uiso 0.50 1 calc PR D 2
C2SA C 0.6767(7) 0.5618(3) 0.7871(5) 0.163(10) Uiso 0.50 1 d PD D 2
H2SC H 0.6597 0.5349 0.7944 0.196 Uiso 0.50 1 calc PR D 2
H2SD H 0.7071 0.5526 0.7780 0.196 Uiso 0.50 1 calc PR D 2
C3SA C 0.6751(7) 0.5829(4) 0.8957(6) 0.143(8) Uiso 0.50 1 d PD D 2
H3SC H 0.6447 0.5908 0.9113 0.172 Uiso 0.50 1 calc PR D 2
H3SD H 0.6921 0.6099 0.8932 0.172 Uiso 0.50 1 calc PR D 2
O2SA O 0.5770(3) 0.58860(19) 0.4209(5) 0.202(9) Uiso 0.50 1 d PD D 2
H2SE H 0.6010(4) 0.5976(6) 0.3918(14) 0.303 Uiso 0.50 1 d PD H 2
C5SA C 0.56411(17) 0.5508(2) 0.3653(8) 0.062(4) Uiso 0.50 1 d PD D 2
H5SC H 0.5437 0.5572 0.3070 0.075 Uiso 0.50 1 calc PR D 2
H5SD H 0.5516 0.5287 0.4131 0.075 Uiso 0.50 1 calc PR D 2
C6SA C 0.60852(15) 0.5379(7) 0.3246(11) 0.249(17) Uiso 0.50 1 d PD D 2
H6SC H 0.6064 0.5064 0.3117 0.299 Uiso 0.50 1 calc PR D 2
H6SD H 0.6107 0.5514 0.2536 0.299 Uiso 0.50 1 calc PR D 2
C8SA C 0.6956(2) 0.5287(7) 0.3284(18) 0.248(18) Uiso 0.50 1 d PD D 2
H8SD H 0.7022 0.5449 0.2637 0.371 Uiso 0.50 1 calc PR D 2
H8SE H 0.6935 0.4978 0.3115 0.371 Uiso 0.50 1 calc PR D 2
H8SF H 0.7186 0.5332 0.3806 0.371 Uiso 0.50 1 calc PR D 2
C7SA C 0.6528(2) 0.5443(7) 0.3740(13) 0.184(11) Uiso 0.50 1 d PD D 2
H7SC H 0.6510 0.5317 0.4461 0.220 Uiso 0.50 1 calc PR D 2
H7SD H 0.6561 0.5759 0.3838 0.220 Uiso 0.50 1 calc PR D 2

loop_
_atom_site_aniso_label
_atom_site_aniso_U_11
_atom_site_aniso_U_22
_atom_site_aniso_U_33
_atom_site_aniso_U_23
_atom_site_aniso_U_13
_atom_site_aniso_U_12
Cu1 0.0352(3) 0.0361(3) 0.0482(3) 0.0008(3) -0.0032(3) 0.0018(3)
Si1 0.0336(7) 0.0377(7) 0.0546(9) 0.0049(7) 0.0025(6) 0.0013(6)
O1 0.0440(19) 0.0359(18) 0.059(2) 0.0047(17) 0.0077(18) -0.0007(15)
Na1 0.0664(16) 0.0545(14) 0.110(2) 0.0244(14) -0.0025(15) 0.0046(12)
Si2 0.0366(7) 0.0416(8) 0.0563(9) 0.0053(7) -0.0057(7) 0.0029(6)
O2 0.0394(18) 0.0427(19) 0.063(2) 0.0084(18) -0.0040(17) 0.0000(15)
Si3 0.0448(8) 0.0357(7) 0.0537(9) -0.0055(7) -0.0072(7) -0.0016(6)
O3 0.0370(18) 0.053(2) 0.056(2) 0.0066(19) -0.0024(17) 0.0026(16)
O4 0.0407(19) 0.0392(19) 0.070(3) 0.0111(18) -0.0070(18) 0.0002(15)
O5 0.0457(19) 0.0327(17) 0.055(2) -0.0064(16) -0.0067(17) 0.0013(14)
O6 0.0332(17) 0.0353(17) 0.054(2) -0.0076(16) -0.0050(16) 0.0025(14)

loop_
_atom_type_symbol
_atom_type_description
_atom_type_scat_dispersion_real
_atom_type_scat_dispersion_imag
_atom_type_scat_source
C C 0.0033 0.0016 'International Tables Vol C Tables 4.2.6.8 and 6.1.1.4'
H H 0.0000 0.0000 'International Tables Vol C Tables 4.2.6.8 and 6.1.1.4'
O O 0.0106 0.0060 'International Tables Vol C Tables 4.2.6.8 and 6.1.1.4'
Na Na 0.0362 0.0249 'International Tables Vol C Tables 4.2.6.8 and 6.1.1.4'
Si Si 0.0817 0.0704 'International Tables Vol C Tables 4.2.6.8 and 6.1.1.4'
Cu Cu 0.3201 1.2651 'International Tables Vol C Tables 4.2.6.8 and 6.1.1.4'

loop_
_geom_angle_atom_site_label_1
_geom_angle_atom_site_label_2
_geom_angle_atom_site_label_3
_geom_angle
_geom_angle_site_symmetry_1
_geom_angle_site_symmetry_3
Cu1 Cu1 Na1 154.84(6) 6_564 .
O4 Cu1 Cu1 133.97(11) . 6_564
O4 Cu1 Na1 45.97(12) . .
O4 Cu1 O5 90.39(15) . .
O4 Cu1 O6 95.68(14) . 6_564
O4 Cu1 O6 172.54(15) . .
O5 Cu1 Cu1 135.08(11) . 6_564
O5 Cu1 Na1 50.64(11) . .
O5 Cu1 O6 173.43(14) . 6_564
O5 Cu1 O6 95.56(14) . .
O6 Cu1 Cu1 39.65(9) . 6_564
O6 Cu1 Cu1 39.38(9) 6_564 6_564
O6 Cu1 Na1 136.85(11) . .
O6 Cu1 Na1 135.91(11) 6_564 .
O6 Cu1 O6 78.60(14) . 6_564
O1 Si1 Na1 55.77(14) . 12_767
O1 Si1 C11 108.3(2) . .
O1 Si1 C11A 110.0(3) . .
O2 Si1 O1 105.0(2) . .
O2 Si1 Na1 53.27(15) . 12_767
O2 Si1 C11 110.0(3) . .
O2 Si1 C11A 111.6(3) . .
O6 Si1 O1 108.61(19) 6_564 .
O6 Si1 Na1 105.60(15) 6_564 12_767
O6 Si1 O2 110.24(19) 6_564 .
O6 Si1 C11 114.2(3) 6_564 .
O6 Si1 C11A 111.1(3) 6_564 .
C11 Si1 Na1 140.2(2) . 12_767
C11 Si1 C11A 3.1(3) . .
C11A Si1 Na1 143.2(2) . 12_767
Si1 O1 Na1 94.98(16) . 12_767
Si1 O1 Si3 129.4(2) . 6_564
Si3 O1 Na1 117.77(19) 6_564 12_767
Cu1 Na1 Si1 86.74(7) . 15_566
Cu1 Na1 Si2 58.63(5) . .
Cu1 Na1 Si3 57.56(5) . .
Cu1 Na1 H1AB 145.9(7) . .
Cu1 Na1 H1AA 73.6(3) . .
Cu1 Na1 H1B 170.8(11) . .
Si1 Na1 Si2 91.08(7) 15_566 .
Si1 Na1 Si3 92.02(7) 15_566 .
Si1 Na1 H1AB 61.1(5) 15_566 .
Si1 Na1 H1AA 148.7(3) 15_566 .
Si1 Na1 H1B 102.5(11) 15_566 .
O1 Na1 Cu1 93.94(10) 15_566 .
O1 Na1 Si1 29.26(8) 15_566 15_566
O1 Na1 Si2 70.99(10) 15_566 .
O1 Na1 Si3 119.58(11) 15_566 .
O1 Na1 H1AB 52.5(8) 15_566 .
O1 Na1 H1AA 167.0(4) 15_566 .
O1 Na1 H1B 94.5(10) 15_566 .
Si2 Na1 Si3 115.77(8) . .
Si2 Na1 H1AB 107.6(8) . .
Si2 Na1 H1AA 98.7(5) . .
Si2 Na1 H1B 121.1(4) . .
O2 Na1 Cu1 92.90(10) 15_566 .
O2 Na1 Si1 28.95(8) 15_566 15_566
O2 Na1 O1 56.58(12) 15_566 15_566
O2 Na1 Si2 118.21(12) 15_566 .
O2 Na1 Si3 71.74(10) 15_566 .
O2 Na1 H1AB 65.0(3) 15_566 .
O2 Na1 H1AA 126.3(4) 15_566 .
O2 Na1 H1B 94.9(10) 15_566 .
Si3 Na1 H1AB 129.2(5) . .
Si3 Na1 H1AA 56.9(3) . .
Si3 Na1 H1B 120.6(3) . .
O4 Na1 Cu1 36.28(9) . .
O4 Na1 Si1 95.88(13) . 15_566
O4 Na1 O1 85.08(15) . 15_566
O4 Na1 Si2 23.78(9) . .
O4 Na1 O2 116.28(16) . 15_566
O4 Na1 Si3 92.27(12) . .
O4 Na1 O5 68.98(14) . .
O4 Na1 H1AB 130.0(9) . .
O4 Na1 O2S 92.93(18) . .
O4 Na1 H1AA 82.6(4) . .
O4 Na1 H1B 141.2(6) . .
O4 Na1 O2SA 91.5(2) . .
O5 Na1 Cu1 36.89(8) . .
O5 Na1 Si1 100.21(12) . 15_566
O5 Na1 O1 121.00(14) . 15_566
O5 Na1 Si2 92.74(11) . .
O5 Na1 O2 88.45(14) . 15_566
O5 Na1 Si3 24.14(9) . .
O5 Na1 H1AB 151.8(4) . .
O5 Na1 H1AA 49.9(3) . .
O5 Na1 H1B 138.3(6) . .
O1S Na1 Cu1 155.5(2) . .
O1S Na1 Si1 78.4(2) . 15_566
O1S Na1 O1 63.9(2) . 15_566
O1S Na1 Si2 101.8(2) . .
O1S Na1 O2 83.5(2) . 15_566
O1S Na1 Si3 141.4(2) . .
O1S Na1 O4 125.6(2) . .
O1S Na1 O5 165.4(2) . .
O1S Na1 H1AB 18.7(3) . .
O1S Na1 O2S 107.4(2) . .
O1S Na1 H1AA 127.5(3) . .
O1S Na1 H1B 31.4(8) . .
O1S Na1 O2SA 104.5(3) . .
H1AB Na1 H1AA 140.3(8) . .
H1AB Na1 H1B 43.1(13) . .
O2S Na1 Cu1 92.26(15) . .
O2S Na1 Si1 163.57(18) . 15_566
O2S Na1 O1 166.5(2) . 15_566
O2S Na1 Si2 102.40(16) . .
O2S Na1 O2 135.00(19) . 15_566
O2S Na1 Si3 73.76(17) . .
O2S Na1 O5 70.14(18) . .
O2S Na1 H1AB 121.8(7) . .
O2S Na1 H1AA 20.4(2) . .
O2S Na1 H1B 78.7(11) . .
H1AA Na1 H1B 97.7(11) . .
O1SA Na1 Cu1 158.7(2) . .
O1SA Na1 Si1 100.4(3) . 15_566
O1SA Na1 O1 83.5(3) . 15_566
O1SA Na1 Si2 100.9(2) . .
O1SA Na1 O2 103.1(3) . 15_566
O1SA Na1 Si3 141.0(2) . .
O1SA Na1 O4 122.5(3) . .
O1SA Na1 O5 155.0(3) . .
O1SA Na1 O1S 22.0(3) . .
O1SA Na1 H1AB 40.1(5) . .
O1SA Na1 O2S 86.4(3) . .
O1SA Na1 H1AA 106.7(4) . .
O1SA Na1 H1B 20.6(3) . .
O1SA Na1 O2SA 83.1(4) . .
O2SA Na1 Cu1 94.0(2) . .
O2SA Na1 Si1 168.3(2) . 15_566
O2SA Na1 O1 161.6(3) . 15_566
O2SA Na1 Si2 99.3(2) . .
O2SA Na1 O2 139.4(2) . 15_566
O2SA Na1 Si3 78.6(2) . .
O2SA Na1 O5 74.0(3) . .
O2SA Na1 H1AB 119.9(7) . .
O2SA Na1 O2S 5.0(3) . .
O2SA Na1 H1AA 24.1(3) . .
O2SA Na1 H1B 76.8(11) . .
O2 Si2 Na1 140.66(14) . .
O2 Si2 C21 108.4(2) . .
O2 Si2 C21A 110.0(3) . .
O3 Si2 Na1 82.17(15) . .
O3 Si2 O2 105.4(2) . .
O3 Si2 C21 106.5(2) . .
O3 Si2 C21A 106.6(3) . .
O4 Si2 Na1 35.98(14) . .
O4 Si2 O2 111.00(19) . .
O4 Si2 O3 112.8(2) . .
O4 Si2 C21 112.4(2) . .
O4 Si2 C21A 110.9(3) . .
C21 Si2 Na1 106.0(2) . .
C21A Si2 Na1 104.3(3) . .
C21A Si2 C21 1.7(4) . .
Si1 O2 Na1 97.77(17) . 12_767
Si1 O2 Si2 127.2(2) . .
Si2 O2 Na1 117.6(2) . 12_767
O1 Si3 Na1 138.14(14) 6_564 .
O1 Si3 C31 104.2(3) 6_564 .
O1 Si3 C31A 112.5(3) 6_564 .
O3 Si3 O1 107.2(2) 15_566 6_564
O3 Si3 Na1 76.50(15) 15_566 .
O3 Si3 C31 105.5(3) 15_566 .
O3 Si3 C31A 107.8(3) 15_566 .
O5 Si3 O1 110.20(19) . 6_564
O5 Si3 Na1 39.28(14) . .
O5 Si3 O3 112.9(2) . 15_566
O5 Si3 C31 116.2(3) . .
O5 Si3 C31A 106.4(3) . .
C31 Si3 Na1 115.1(2) . .
C31A Si3 Na1 105.3(2) . .
C31A Si3 C31 10.5(3) . .
Si3 O3 Si2 136.2(2) 12_767 .
Cu1 O4 Na1 97.75(16) . .
Si2 O4 Cu1 135.3(2) . .
Si2 O4 Na1 120.2(2) . .
Cu1 O5 Na1 92.47(14) . .
Si3 O5 Cu1 133.2(2) . .
Si3 O5 Na1 116.6(2) . .
Cu1 O6 Cu1 100.97(14) . 6_564
Si1 O6 Cu1 130.25(19) 6_564 .
Si1 O6 Cu1 128.00(19) 6_564 6_564
C12 C11 Si1 123.5(3) . .
C12 C11 C16 120.0 . .
C16 C11 Si1 116.4(3) . .
C11 C12 H12 120.0 . .
C11 C12 C13 120.0 . .
C13 C12 H12 120.0 . .
C12 C13 H13 120.0 . .
C14 C13 C12 120.0 . .
C14 C13 H13 120.0 . .
C13 C14 H14 120.0 . .
C13 C14 C15 120.0 . .
C15 C14 H14 120.0 . .
C14 C15 H15 120.0 . .
C16 C15 C14 120.0 . .
C16 C15 H15 120.0 . .
C11 C16 H16 120.0 . .
C15 C16 C11 120.0 . .
C15 C16 H16 120.0 . .
C22 C21 Si2 118.4(3) . .
C22 C21 C26 120.0 . .
C26 C21 Si2 121.5(3) . .
C21 C22 H22 120.0 . .
C21 C22 C23 120.0 . .
C23 C22 H22 120.0 . .
C22 C23 H23 120.0 . .
C22 C23 C24 120.0 . .
C24 C23 H23 120.0 . .
C23 C24 H24 120.0 . .
C23 C24 C25 120.0 . .
C25 C24 H24 120.0 . .
C24 C25 H25 120.0 . .
C26 C25 C24 120.0 . .
C26 C25 H25 120.0 . .
C21 C26 H26 120.0 . .
C25 C26 C21 120.0 . .
C25 C26 H26 120.0 . .
C32 C31 Si3 117.0(4) . .
C32 C31 C36 120.0 . .
C36 C31 Si3 123.0(4) . .
C31 C32 H32 120.0 . .
C31 C32 C33 120.0 . .
C33 C32 H32 120.0 . .
C32 C33 H33 120.0 . .
C34 C33 C32 120.0 . .
C34 C33 H33 120.0 . .
C33 C34 H34 120.0 . .
C33 C34 C35 120.0 . .
C35 C34 H34 120.0 . .
C34 C35 H35 120.0 . .
C36 C35 C34 120.0 . .
C36 C35 H35 120.0 . .
C31 C36 H36 120.0 . .
C35 C36 C31 120.0 . .
C35 C36 H36 120.0 . .
C12A C11A Si1 116.7(4) . .
C12A C11A C16A 120.0 . .
C16A C11A Si1 122.4(4) . .
C11A C12A H12A 120.0 . .
C11A C12A C13A 120.0 . .
C13A C12A H12A 120.0 . .
C12A C13A H13A 120.0 . .
C14A C13A C12A 120.0 . .
C14A C13A H13A 120.0 . .
C13A C14A H14A 120.0 . .
C13A C14A C15A 120.0 . .
C15A C14A H14A 120.0 . .
C14A C15A H15A 120.0 . .
C16A C15A C14A 120.0 . .
C16A C15A H15A 120.0 . .
C11A C16A H16A 120.0 . .
C15A C16A C11A 120.0 . .
C15A C16A H16A 120.0 . .
C22A C21A Si2 123.5(5) . .
C22A C21A C26A 120.0 . .
C26A C21A Si2 116.5(5) . .
C21A C22A H22A 120.0 . .
C21A C22A C23A 120.0 . .
C23A C22A H22A 120.0 . .
C22A C23A H23A 120.0 . .
C22A C23A C24A 120.0 . .
C24A C23A H23A 120.0 . .
C23A C24A H24A 120.0 . .
C23A C24A C25A 120.0 . .
C25A C24A H24A 120.0 . .
C24A C25A H25A 120.0 . .
C24A C25A C26A 120.0 . .
C26A C25A H25A 120.0 . .
C21A C26A H26A 120.0 . .
C25A C26A C21A 120.0 . .
C25A C26A H26A 120.0 . .
C32A C31A Si3 123.2(4) . .
C32A C31A C36A 120.0 . .
C36A C31A Si3 116.7(4) . .
C31A C32A H32A 120.0 . .
C33A C32A C31A 120.0 . .
C33A C32A H32A 120.0 . .
C32A C33A H33A 120.0 . .
C32A C33A C34A 120.0 . .
C34A C33A H33A 120.0 . .
C33A C34A H34A 120.0 . .
C35A C34A C33A 120.0 . .
C35A C34A H34A 120.0 . .
C34A C35A H35A 120.0 . .
C34A C35A C36A 120.0 . .
C36A C35A H35A 120.0 . .
C31A C36A H36A 120.0 . .
C35A C36A C31A 120.0 . .
C35A C36A H36A 120.0 . .
Na1 O1S H1AB 104.6(11) . .
Na1 O1S H1B 81.6(10) . .
H1AB O1S H1B 119(3) . .
C1S O1S Na1 147.8(5) . .
C1S O1S H1AB 107.5(12) . .
C1S O1S H1B 84.7(8) . .
O1S C1S H1SA 113.1 . .
O1S C1S H1SB 113.1 . .
O1S C1S C2S 92.9(6) . .
H1SA C1S H1SB 110.5 . .
C2S C1S H1SA 113.1 . .
C2S C1S H1SB 113.1 . .
C1S C2S H2SA 107.4 . .
C1S C2S H2SB 107.4 . .
H2SA C2S H2SB 106.9 . .
C3S C2S C1S 119.7(6) . .
C3S C2S H2SA 107.4 . .
C3S C2S H2SB 107.4 . .
C2S C3S H3SA 110.9 . .
C2S C3S H3SB 110.9 . .
C2S C3S C4S 104.2(8) . .
H3SA C3S H3SB 108.9 . .
C4S C3S H3SA 110.9 . .
C4S C3S H3SB 110.9 . .
Na1 O2S H1AA 91.0(10) . .
Na1 O2S H2SE 98.1(9) . .
H1AA O2S H2SE 114.5(19) . .
C5S O2S Na1 157.8(5) . .
C5S O2S H1AA 105.0(10) . .
C5S O2S H2SE 89.2(10) . .
O2S C5S H5SA 107.5 . .
O2S C5S H5SB 107.5 . .
O2S C5S C6S 119.2(7) . .
H5SA C5S H5SB 107.0 . .
C6S C5S H5SA 107.6 . .
C6S C5S H5SB 107.5 . .
C5S C6S H6SA 111.6 . .
C5S C6S H6SB 111.6 . .
C5S C6S C7S 100.8(6) . .
H6SA C6S H6SB 109.4 . .
C7S C6S H6SA 111.6 . .
C7S C6S H6SB 111.6 . .
C6S C7S H7SA 110.3 . .
C6S C7S H7SB 110.3 . .
H7SA C7S H7SB 108.5 . .
C8S C7S C6S 107.1(8) . .
C8S C7S H7SA 110.3 . .
C8S C7S H7SB 110.3 . .
Na1 O1SA H1B 98.9(10) . .
C1SA O1SA Na1 149.0(8) . .
C1SA O1SA H1B 108.7(14) . .
H4SD C4SA H4SE 109.5 . .
H4SD C4SA H4SF 109.5 . .
H4SE C4SA H4SF 109.5 . .
C3SA C4SA H4SD 109.5 . .
C3SA C4SA H4SE 109.5 . .
C3SA C4SA H4SF 109.5 . .
O1SA C1SA H1SC 104.0 . .
O1SA C1SA H1SD 104.0 . .
O1SA C1SA C2SA 132.8(12) . .
H1SC C1SA H1SD 105.5 . .
C2SA C1SA H1SC 104.0 . .
C2SA C1SA H1SD 104.0 . .
C1SA C2SA H2SC 105.1 . .
C1SA C2SA H2SD 105.1 . .
H2SC C2SA H2SD 105.9 . .
C3SA C2SA C1SA 128.9(9) . .
C3SA C2SA H2SC 105.1 . .
C3SA C2SA H2SD 105.1 . .
C4SA C3SA H3SC 108.5 . .
C4SA C3SA H3SD 108.5 . .
C2SA C3SA C4SA 115.2(10) . .
C2SA C3SA H3SC 108.5 . .
C2SA C3SA H3SD 108.5 . .
H3SC C3SA H3SD 107.5 . .
Na1 O2SA H1AA 87.5(9) . .
Na1 O2SA H2SE 105.2(11) . .
H1AA O2SA H2SE 118(2) . .
C5SA O2SA Na1 145.2(6) . .
C5SA O2SA H1AA 88.8(10) . .
C5SA O2SA H2SE 107.1(12) . .
O2SA C5SA H5SC 112.3 . .
O2SA C5SA H5SD 112.3 . .
O2SA C5SA C6SA 97.4(8) . .
H5SC C5SA H5SD 109.9 . .
C6SA C5SA H5SC 112.3 . .
C6SA C5SA H5SD 112.3 . .
C5SA C6SA H6SC 104.8 . .
C5SA C6SA H6SD 104.7 . .
H6SC C6SA H6SD 105.8 . .
C7SA C6SA C5SA 130.1(9) . .
C7SA C6SA H6SC 104.8 . .
C7SA C6SA H6SD 104.7 . .
H8SD C8SA H8SE 109.5 . .
H8SD C8SA H8SF 109.5 . .
H8SE C8SA H8SF 109.5 . .
C7SA C8SA H8SD 109.5 . .
C7SA C8SA H8SE 109.5 . .
C7SA C8SA H8SF 109.5 . .
C6SA C7SA C8SA 126.1(8) . .
C6SA C7SA H7SC 105.8 . .
C6SA C7SA H7SD 105.8 . .
C8SA C7SA H7SC 105.8 . .
C8SA C7SA H7SD 105.8 . .
H7SC C7SA H7SD 106.2 . .

loop_
_geom_bond_atom_site_label_1
_geom_bond_atom_site_label_2
_geom_bond_distance
_geom_bond_site_symmetry_2
Cu1 Cu1 3.0186(12) 6_564
Cu1 Na1 3.179(3) .
Cu1 O4 1.899(3) .
Cu1 O5 1.910(3) .
Cu1 O6 1.962(3) 6_564
Cu1 O6 1.951(3) .
Si1 O1 1.638(4) .
Si1 Na1 3.339(3) 12_767
Si1 O2 1.632(4) .
Si1 O6 1.600(3) 6_564
Si1 C11 1.834(6) .
Si1 C11A 1.869(7) .
O1 Na1 2.771(5) 12_767
O1 Si3 1.654(4) 6_564
Na1 Si1 3.339(3) 15_566
Na1 O1 2.771(5) 15_566
Na1 Si2 3.392(3) .
Na1 O2 2.701(5) 15_566
Na1 Si3 3.476(3) .
Na1 O4 2.307(4) .
Na1 O5 2.461(4) .
Na1 O1S 2.272(7) .
Na1 H1AB 2.631(14) .
Na1 O2S 2.354(5) .
Na1 H1AA 2.526(14) .
Na1 O1SA 2.150(7) .
Na1 H1B 2.442(13) .
Na1 O2SA 2.352(6) .
Si2 O2 1.662(4) .
Si2 O3 1.631(4) .
Si2 O4 1.583(4) .
Si2 C21 1.896(5) .
Si2 C21A 1.837(9) .
O2 Na1 2.701(5) 12_767
Si3 O1 1.654(4) 6_564
Si3 O3 1.620(4) 15_566
Si3 O5 1.589(4) .
Si3 C31 1.883(6) .
Si3 C31A 1.871(7) .
O3 Si3 1.620(4) 12_767
O6 Cu1 1.962(3) 6_564
O6 Si1 1.600(3) 6_564
C11 C12 1.3900 .
C11 C16 1.3900 .
C12 H12 0.9500 .
C12 C13 1.3900 .
C13 H13 0.9500 .
C13 C14 1.3900 .
C14 H14 0.9500 .
C14 C15 1.3900 .
C15 H15 0.9500 .
C15 C16 1.3900 .
C16 H16 0.9500 .
C21 C22 1.3900 .
C21 C26 1.3900 .
C22 H22 0.9500 .
C22 C23 1.3900 .
C23 H23 0.9500 .
C23 C24 1.3900 .
C24 H24 0.9500 .
C24 C25 1.3900 .
C25 H25 0.9500 .
C25 C26 1.3900 .
C26 H26 0.9500 .
C31 C32 1.3900 .
C31 C36 1.3900 .
C32 H32 0.9500 .
C32 C33 1.3900 .
C33 H33 0.9500 .
C33 C34 1.3900 .
C34 H34 0.9500 .
C34 C35 1.3900 .
C35 H35 0.9500 .
C35 C36 1.3900 .
C36 H36 0.9500 .
C11A C12A 1.3900 .
C11A C16A 1.3900 .
C12A H12A 0.9500 .
C12A C13A 1.3900 .
C13A H13A 0.9500 .
C13A C14A 1.3900 .
C14A H14A 0.9500 .
C14A C15A 1.3900 .
C15A H15A 0.9500 .
C15A C16A 1.3900 .
C16A H16A 0.9500 .
C21A C22A 1.3900 .
C21A C26A 1.3900 .
C22A H22A 0.9500 .
C22A C23A 1.3900 .
C23A H23A 0.9500 .
C23A C24A 1.3900 .
C24A H24A 0.9500 .
C24A C25A 1.3900 .
C25A H25A 0.9500 .
C25A C26A 1.3900 .
C26A H26A 0.9500 .
C31A C32A 1.3900 .
C31A C36A 1.3900 .
C32A H32A 0.9500 .
C32A C33A 1.3900 .
C33A H33A 0.9500 .
C33A C34A 1.3900 .
C34A H34A 0.9500 .
C34A C35A 1.3900 .
C35A H35A 0.9500 .
C35A C36A 1.3900 .
C36A H36A 0.9500 .
O1S H1AB 0.873(8) .
O1S C1S 1.418(5) .
O1S H1B 1.29(3) .
C1S H1SA 0.9900 .
C1S H1SB 0.9900 .
C1S C2S 1.518(5) .
C2S H2SA 0.9900 .
C2S H2SB 0.9900 .
C2S C3S 1.518(5) .
C3S H3SA 0.9900 .
C3S H3SB 0.9900 .
C3S C4S 1.522(5) .
C4S H4SA 0.9800 .
C4S H4SB 0.9800 .
C4S H4SC 0.9800 .
O2S H1AA 0.879(9) .
O2S C5S 1.420(5) .
O2S H2SE 1.063(12) .
C5S H5SA 0.9900 .
C5S H5SB 0.9900 .
C5S C6S 1.517(5) .
C6S H6SA 0.9900 .
C6S H6SB 0.9900 .
C6S C7S 1.520(5) .
C7S H7SA 0.9900 .
C7S H7SB 0.9900 .
C7S C8S 1.516(5) .
C8S H8SA 0.9800 .
C8S H8SB 0.9800 .
C8S H8SC 0.9800 .
O1SA H1B 0.871(9) .
O1SA C1SA 1.419(5) .
C4SA H4SD 0.9800 .
C4SA H4SE 0.9800 .
C4SA H4SF 0.9800 .
C4SA C3SA 1.519(5) .
C1SA H1SC 0.9900 .
C1SA H1SD 0.9900 .
C1SA C2SA 1.520(5) .
C2SA H2SC 0.9900 .
C2SA H2SD 0.9900 .
C2SA C3SA 1.516(5) .
C3SA H3SC 0.9900 .
C3SA H3SD 0.9900 .
O2SA H1AA 1.031(14) .
O2SA H2SE 0.876(9) .
O2SA C5SA 1.421(5) .
C5SA H5SC 0.9900 .
C5SA H5SD 0.9900 .
C5SA C6SA 1.520(5) .
C6SA H6SC 0.9900 .
C6SA H6SD 0.9900 .
C6SA C7SA 1.518(5) .
C8SA H8SD 0.9800 .
C8SA H8SE 0.9800 .
C8SA H8SF 0.9800 .
C8SA C7SA 1.522(5) .
C7SA H7SC 0.9900 .
C7SA H7SD 0.9900 .

loop_
_geom_torsion_atom_site_label_1
_geom_torsion_atom_site_label_2
_geom_torsion_atom_site_label_3
_geom_torsion_atom_site_label_4
_geom_torsion
_geom_torsion_site_symmetry_1
_geom_torsion_site_symmetry_4
Cu1 Cu1 Na1 Si1 2.25(16) 6_564 15_566
Cu1 Cu1 Na1 O1 -26.13(19) 6_564 15_566
Cu1 Cu1 Na1 Si2 -91.01(13) 6_564 .
Cu1 Cu1 Na1 O2 30.55(19) 6_564 15_566
Cu1 Cu1 Na1 Si3 96.73(13) 6_564 .
Cu1 Cu1 Na1 O4 -102.3(2) 6_564 .
Cu1 Cu1 Na1 O5 114.08(19) 6_564 .
Cu1 Cu1 Na1 O1S -50.3(5) 6_564 .
Cu1 Cu1 Na1 O2S 165.83(17) 6_564 .
Cu1 Cu1 Na1 O1SA -108.4(9) 6_564 .
Cu1 Cu1 Na1 O2SA 170.5(2) 6_564 .
Cu1 Cu1 O4 Na1 144.75(10) 6_564 .
Cu1 Cu1 O4 Si2 -4.6(5) 6_564 .
Cu1 Cu1 O5 Na1 -146.65(9) 6_564 .
Cu1 Cu1 O5 Si3 -15.7(4) 6_564 .
Cu1 Cu1 O6 Si1 170.3(4) 6_564 6_564
Cu1 Na1 Si2 O2 27.4(3) . .
Cu1 Na1 Si2 O3 132.13(14) . .
Cu1 Na1 Si2 O4 -16.7(2) . .
Cu1 Na1 Si2 C21 -122.85(19) . .
Cu1 Na1 Si2 C21A -122.7(3) . .
Cu1 Na1 Si3 O1 -30.9(2) . 6_564
Cu1 Na1 Si3 O3 -131.66(14) . 15_566
Cu1 Na1 Si3 O5 26.0(2) . .
Cu1 Na1 Si3 C31 127.3(3) . .
Cu1 Na1 Si3 C31A 123.3(2) . .
Cu1 Na1 O4 Si2 155.5(4) . .
Cu1 Na1 O5 Si3 -142.0(3) . .
Cu1 Na1 O1S C1S -100.9(13) . .
Cu1 Na1 O2S C5S -160.0(13) . .
Cu1 Na1 O1SA C1SA 53(2) . .
Cu1 Na1 O2SA C5SA -115.9(11) . .
Si1 Na1 Si2 O2 -58.1(3) 15_566 .
Si1 Na1 Si2 O3 46.62(14) 15_566 .
Si1 Na1 Si2 O4 -102.2(3) 15_566 .
Si1 Na1 Si2 C21 151.63(19) 15_566 .
Si1 Na1 Si2 C21A 151.8(3) 15_566 .
Si1 Na1 Si3 O1 54.0(2) 15_566 6_564
Si1 Na1 Si3 O3 -46.82(14) 15_566 15_566
Si1 Na1 Si3 O5 110.8(2) 15_566 .
Si1 Na1 Si3 C31 -147.9(2) 15_566 .
Si1 Na1 Si3 C31A -151.9(2) 15_566 .
Si1 Na1 O4 Cu1 -76.29(15) 15_566 .
Si1 Na1 O4 Si2 79.2(2) 15_566 .
Si1 Na1 O5 Cu1 70.34(14) 15_566 .
Si1 Na1 O5 Si3 -71.7(2) 15_566 .
Si1 Na1 O1S C1S -154.8(12) 15_566 .
Si1 Na1 O2S C5S -73.9(15) 15_566 .
Si1 Na1 O1SA C1SA -55.5(15) 15_566 .
Si1 Na1 O2SA C5SA -23(2) 15_566 .
Si1 C11 C12 C13 177.3(4) . .
Si1 C11 C16 C15 -177.5(4) . .
Si1 C11A C12A C13A -169.5(4) . .
Si1 C11A C16A C15A 168.9(4) . .
O1 Si1 O2 Na1 22.1(2) . 12_767
O1 Si1 O2 Si2 155.7(3) . .
O1 Si1 C11 C12 105.9(4) . .
O1 Si1 C11 C16 -76.7(4) . .
O1 Si1 C11A C12A 77.6(4) . .
O1 Si1 C11A C16A -91.6(4) . .
O1 Na1 Si2 O2 -79.8(3) 15_566 .
O1 Na1 Si2 O3 24.97(15) 15_566 .
O1 Na1 Si2 O4 -123.9(3) 15_566 .
O1 Na1 Si2 C21 130.0(2) 15_566 .
O1 Na1 Si2 C21A 130.2(3) 15_566 .
O1 Na1 Si3 O1 43.6(3) 15_566 6_564
O1 Na1 Si3 O3 -57.16(18) 15_566 15_566
O1 Na1 Si3 O5 100.5(2) 15_566 .
O1 Na1 Si3 C31 -158.2(3) 15_566 .
O1 Na1 Si3 C31A -162.2(3) 15_566 .
O1 Na1 O4 Cu1 -103.52(16) 15_566 .
O1 Na1 O4 Si2 52.0(2) 15_566 .
O1 Na1 O5 Cu1 48.2(2) 15_566 .
O1 Na1 O5 Si3 -93.9(2) 15_566 .
O1 Na1 O1S C1S -127.9(12) 15_566 .
O1 Na1 O2S C5S 82.6(15) 15_566 .
O1 Na1 O1SA C1SA -31.6(15) 15_566 .
O1 Na1 O2SA C5SA 128.8(10) 15_566 .
O1 Si3 O5 Cu1 21.0(4) 6_564 .
O1 Si3 O5 Na1 143.5(2) 6_564 .
O1 Si3 C31 C32 69.0(4) 6_564 .
O1 Si3 C31 C36 -112.5(4) 6_564 .
O1 Si3 C31A C32A 52.2(5) 6_564 .
O1 Si3 C31A C36A -124.3(4) 6_564 .
Na1 Cu1 O4 Si2 -149.4(4) . .
Na1 Cu1 O5 Si3 130.9(4) . .
Na1 Cu1 O6 Cu1 141.89(11) . 6_564
Na1 Cu1 O6 Si1 -47.8(4) . 6_564
Na1 Si1 O1 Si3 -132.6(3) 12_767 6_564
Na1 Si1 O2 Si2 133.7(3) 12_767 .
Na1 Si1 C11 C12 47.8(5) 12_767 .
Na1 Si1 C11 C16 -134.8(4) 12_767 .
Na1 Si1 C11A C12A 18.5(6) 12_767 .
Na1 Si1 C11A C16A -150.7(4) 12_767 .
Na1 Si2 O2 Si1 -43.2(4) . .
Na1 Si2 O2 Na1 82.9(3) . 12_767
Na1 Si2 O3 Si3 -63.8(3) . 12_767
Na1 Si2 O4 Cu1 144.3(5) . .
Na1 Si2 C21 C22 -160.3(2) . .
Na1 Si2 C21 C26 16.2(3) . .
Na1 Si2 C21A C22A -123.9(5) . .
Na1 Si2 C21A C26A 54.7(5) . .
Na1 Si3 O5 Cu1 -122.5(4) . .
Na1 Si3 C31 C32 -96.1(4) . .
Na1 Si3 C31 C36 82.4(4) . .
Na1 Si3 C31A C32A -109.4(4) . .
Na1 Si3 C31A C36A 74.1(4) . .
Na1 O1S C1S C2S 177.5(11) . .
Na1 O2S C5S C6S -52.8(17) . .
Na1 O1SA C1SA C2SA 104.7(17) . .
Na1 O2SA C5SA C6SA -133.0(12) . .
Si2 Na1 Si3 O1 -38.2(3) . 6_564
Si2 Na1 Si3 O3 -139.00(16) . 15_566
Si2 Na1 Si3 O5 18.6(2) . .
Si2 Na1 Si3 C31 120.0(3) . .
Si2 Na1 Si3 C31A 115.9(2) . .
Si2 Na1 O4 Cu1 -155.5(4) . .
Si2 Na1 O5 Cu1 -21.25(13) . .
Si2 Na1 O5 Si3 -163.27(19) . .
Si2 Na1 O1S C1S -66.2(12) . .
Si2 Na1 O2S C5S 141.6(12) . .
Si2 Na1 O1SA C1SA 37.6(15) . .
Si2 Na1 O2SA C5SA -174.8(11) . .
Si2 C21 C22 C23 176.5(4) . .
Si2 C21 C26 C25 -176.4(4) . .
Si2 C21A C22A C23A 178.6(6) . .
Si2 C21A C26A C25A -178.7(6) . .
O2 Si1 O1 Na1 -21.36(19) . 12_767
O2 Si1 O1 Si3 -154.0(3) . 6_564
O2 Si1 C11 C12 -8.4(5) . .
O2 Si1 C11 C16 169.0(3) . .
O2 Si1 C11A C12A -38.5(4) . .
O2 Si1 C11A C16A 152.3(4) . .
O2 Na1 Si2 O2 -47.5(3) 15_566 .
O2 Na1 Si2 O3 57.19(18) 15_566 .
O2 Na1 Si2 O4 -91.6(3) 15_566 .
O2 Na1 Si2 C21 162.2(2) 15_566 .
O2 Na1 Si2 C21A 162.4(3) 15_566 .
O2 Na1 Si3 O1 75.0(2) 15_566 6_564
O2 Na1 Si3 O3 -25.82(15) 15_566 15_566
O2 Na1 Si3 O5 131.8(2) 15_566 .
O2 Na1 Si3 C31 -126.9(3) 15_566 .
O2 Na1 Si3 C31A -130.9(3) 15_566 .
O2 Na1 O4 Cu1 -54.7(2) 15_566 .
O2 Na1 O4 Si2 100.8(3) 15_566 .
O2 Na1 O5 Cu1 96.92(14) 15_566 .
O2 Na1 O5 Si3 -45.1(2) 15_566 .
O2 Na1 O1S C1S 176.3(12) 15_566 .
O2 Na1 O2S C5S -63.6(13) 15_566 .
O2 Na1 O1SA C1SA -85.0(15) 15_566 .
O2 Na1 O2SA C5SA -16.8(13) 15_566 .
O2 Si2 O3 Si3 76.7(4) . 12_767
O2 Si2 O4 Cu1 -7.5(4) . .
O2 Si2 O4 Na1 -151.8(2) . .
O2 Si2 C21 C22 39.1(3) . .
O2 Si2 C21 C26 -144.5(3) . .
O2 Si2 C21A C22A 75.7(6) . .
O2 Si2 C21A C26A -105.6(5) . .
Si3 Na1 Si2 O2 34.7(3) . .
Si3 Na1 Si2 O3 139.39(16) . .
Si3 Na1 Si2 O4 -9.4(3) . .
Si3 Na1 Si2 C21 -115.6(2) . .
Si3 Na1 Si2 C21A -115.4(3) . .
Si3 Na1 O4 Cu1 15.98(15) . .
Si3 Na1 O4 Si2 171.5(2) . .
Si3 Na1 O5 Cu1 142.0(3) . .
Si3 Na1 O1S C1S 126.6(11) . .
Si3 Na1 O2S C5S -104.8(13) . .
Si3 Na1 O1SA C1SA -162.0(12) . .
Si3 Na1 O2SA C5SA -60.2(11) . .
Si3 C31 C32 C33 178.5(4) . .
Si3 C31 C36 C35 -178.5(5) . .
Si3 C31A C32A C33A -176.4(5) . .
Si3 C31A C36A C35A 176.6(5) . .
O3 Si2 O2 Si1 -139.6(3) . .
O3 Si2 O2 Na1 -13.6(2) . 12_767
O3 Si2 O4 Cu1 110.5(3) . .
O3 Si2 O4 Na1 -33.8(3) . .
O3 Si2 C21 C22 -73.9(3) . .
O3 Si2 C21 C26 102.6(3) . .
O3 Si2 C21A C22A -38.0(6) . .
O3 Si2 C21A C26A 140.6(5) . .
O3 Si3 O5 Cu1 -98.8(3) 15_566 .
O3 Si3 O5 Na1 23.7(3) 15_566 .
O3 Si3 C31 C32 -178.3(4) 15_566 .
O3 Si3 C31 C36 0.2(4) 15_566 .
O3 Si3 C31A C32A 170.2(4) 15_566 .
O3 Si3 C31A C36A -6.3(4) 15_566 .
O4 Cu1 Na1 Si1 104.55(18) . 15_566
O4 Cu1 Na1 O1 76.17(19) . 15_566
O4 Cu1 Na1 Si2 11.29(17) . .
O4 Cu1 Na1 O2 132.9(2) . 15_566
O4 Cu1 Na1 Si3 -160.97(19) . .
O4 Cu1 Na1 O5 -143.6(2) . .
O4 Cu1 Na1 O1S 52.0(5) . .
O4 Cu1 Na1 O2S -91.9(2) . .
O4 Cu1 Na1 O1SA -6.0(9) . .
O4 Cu1 Na1 O2SA -87.2(3) . .
O4 Cu1 O5 Na1 25.24(17) . .
O4 Cu1 O5 Si3 156.2(3) . .
O4 Cu1 O6 Cu1 33.3(13) . 6_564
O4 Cu1 O6 Si1 -156.3(11) . 6_564
O4 Na1 Si2 O2 44.1(4) . .
O4 Na1 Si2 O3 148.8(3) . .
O4 Na1 Si2 C21 -106.2(3) . .
O4 Na1 Si2 C21A -106.0(4) . .
O4 Na1 Si3 O1 -42.0(3) . 6_564
O4 Na1 Si3 O3 -142.79(18) . 15_566
O4 Na1 Si3 O5 14.8(2) . .
O4 Na1 Si3 C31 116.2(3) . .
O4 Na1 Si3 C31A 112.1(3) . .
O4 Na1 O5 Cu1 -22.09(15) . .
O4 Na1 O5 Si3 -164.1(2) . .
O4 Na1 O1S C1S -65.9(13) . .
O4 Na1 O2S C5S 163.7(13) . .
O4 Na1 O1SA C1SA 48.4(16) . .
O4 Na1 O2SA C5SA -152.2(11) . .
O4 Si2 O2 Si1 -17.2(4) . .
O4 Si2 O2 Na1 108.8(2) . 12_767
O4 Si2 O3 Si3 -44.5(4) . 12_767
O4 Si2 C21 C22 162.1(3) . .
O4 Si2 C21 C26 -21.4(4) . .
O4 Si2 C21A C22A -161.1(5) . .
O4 Si2 C21A C26A 17.5(6) . .
O5 Cu1 Na1 Si1 -111.83(16) . 15_566
O5 Cu1 Na1 O1 -140.21(19) . 15_566
O5 Cu1 Na1 Si2 154.91(16) . .
O5 Cu1 Na1 O2 -83.52(17) . 15_566
O5 Cu1 Na1 Si3 -17.35(15) . .
O5 Cu1 Na1 O4 143.6(2) . .
O5 Cu1 Na1 O1S -164.3(5) . .
O5 Cu1 Na1 O2S 51.8(2) . .
O5 Cu1 Na1 O1SA 137.6(9) . .
O5 Cu1 Na1 O2SA 56.4(3) . .
O5 Cu1 O4 Na1 -27.30(18) . .
O5 Cu1 O4 Si2 -176.7(4) . .
O5 Cu1 O6 Cu1 176.02(16) . 6_564
O5 Cu1 O6 Si1 -13.6(3) . 6_564
O5 Na1 Si2 O2 42.2(3) . .
O5 Na1 Si2 O3 146.90(17) . .
O5 Na1 Si2 O4 -1.9(3) . .
O5 Na1 Si2 C21 -108.1(2) . .
O5 Na1 Si2 C21A -107.9(3) . .
O5 Na1 Si3 O1 -56.8(3) . 6_564
O5 Na1 Si3 O3 -157.6(3) . 15_566
O5 Na1 Si3 C31 101.3(3) . .
O5 Na1 Si3 C31A 97.3(3) . .
O5 Na1 O4 Cu1 22.42(15) . .
O5 Na1 O4 Si2 177.9(3) . .
O5 Na1 O1S C1S 119.1(13) . .
O5 Na1 O2S C5S -130.0(13) . .
O5 Na1 O1SA C1SA 159.5(11) . .
O5 Na1 O2SA C5SA -84.6(11) . .
O5 Si3 C31 C32 -52.4(4) . .
O5 Si3 C31 C36 126.1(4) . .
O5 Si3 C31A C32A -68.5(5) . .
O5 Si3 C31A C36A 115.0(4) . .
O6 Cu1 Na1 Si1 -65.59(17) . 15_566
O6 Cu1 Na1 Si1 67.71(17) 6_564 15_566
O6 Cu1 Na1 O1 39.3(2) 6_564 15_566
O6 Cu1 Na1 O1 -93.97(18) . 15_566
O6 Cu1 Na1 Si2 -158.85(16) . .
O6 Cu1 Na1 Si2 -25.55(17) 6_564 .
O6 Cu1 Na1 O2 -37.3(2) . 15_566
O6 Cu1 Na1 O2 96.01(18) 6_564 15_566
O6 Cu1 Na1 Si3 162.19(16) 6_564 .
O6 Cu1 Na1 Si3 28.89(17) . .
O6 Cu1 Na1 O4 -170.1(2) . .
O6 Cu1 Na1 O4 -36.8(2) 6_564 .
O6 Cu1 Na1 O5 46.2(2) . .
O6 Cu1 Na1 O5 179.5(2) 6_564 .
O6 Cu1 Na1 O1S -118.1(5) . .
O6 Cu1 Na1 O1S 15.2(5) 6_564 .
O6 Cu1 Na1 O2S 98.0(2) . .
O6 Cu1 Na1 O2S -128.7(2) 6_564 .
O6 Cu1 Na1 O1SA -176.2(9) . .
O6 Cu1 Na1 O1SA -42.9(9) 6_564 .
O6 Cu1 Na1 O2SA 102.7(3) . .
O6 Cu1 Na1 O2SA -124.0(3) 6_564 .
O6 Cu1 O4 Na1 155.22(17) 6_564 .
O6 Cu1 O4 Na1 115.6(12) . .
O6 Cu1 O4 Si2 -33.8(14) . .
O6 Cu1 O4 Si2 5.8(4) 6_564 .
O6 Cu1 O5 Na1 -177.2(13) 6_564 .
O6 Cu1 O5 Na1 -150.25(15) . .
O6 Cu1 O5 Si3 -19.3(3) . .
O6 Cu1 O5 Si3 -46.2(15) 6_564 .
O6 Cu1 O6 Cu1 -7.0(2) 6_564 6_564
O6 Cu1 O6 Si1 163.34(19) 6_564 6_564
O6 Si1 O1 Na1 96.56(18) 6_564 12_767
O6 Si1 O1 Si3 -36.1(4) 6_564 6_564
O6 Si1 O2 Na1 -94.74(19) 6_564 12_767
O6 Si1 O2 Si2 38.9(4) 6_564 .
O6 Si1 C11 C12 -133.0(4) 6_564 .
O6 Si1 C11 C16 44.4(4) 6_564 .
O6 Si1 C11A C12A -162.0(4) 6_564 .
O6 Si1 C11A C16A 28.8(4) 6_564 .
C11 Si1 O1 Na1 -138.9(2) . 12_767
C11 Si1 O1 Si3 88.5(4) . 6_564
C11 Si1 O2 Na1 138.4(2) . 12_767
C11 Si1 O2 Si2 -87.9(4) . .
C11 Si1 C11A C12A 22(6) . .
C11 Si1 C11A C16A -147(7) . .
C11 C12 C13 C14 0.0 . .
C12 C11 C16 C15 0.0 . .
C12 C13 C14 C15 0.0 . .
C13 C14 C15 C16 0.0 . .
C14 C15 C16 C11 0.0 . .
C16 C11 C12 C13 0.0 . .
C21 Si2 O2 Si1 106.7(3) . .
C21 Si2 O2 Na1 -127.3(2) . 12_767
C21 Si2 O3 Si3 -168.2(3) . 12_767
C21 Si2 O4 Cu1 -129.1(3) . .
C21 Si2 O4 Na1 86.6(3) . .
C21 Si2 C21A C22A 50(12) . .
C21 Si2 C21A C26A -131(12) . .
C21 C22 C23 C24 0.0 . .
C22 C21 C26 C25 0.0 . .
C22 C23 C24 C25 0.0 . .
C23 C24 C25 C26 0.0 . .
C24 C25 C26 C21 0.0 . .
C26 C21 C22 C23 0.0 . .
C31 Si3 O5 Cu1 139.2(3) . .
C31 Si3 O5 Na1 -98.4(3) . .
C31 Si3 C31A C32A 91.0(19) . .
C31 Si3 C31A C36A -85.5(19) . .
C31 C32 C33 C34 0.0 . .
C32 C31 C36 C35 0.0 . .
C32 C33 C34 C35 0.0 . .
C33 C34 C35 C36 0.0 . .
C34 C35 C36 C31 0.0 . .
C36 C31 C32 C33 0.0 . .
C11A Si1 O1 Na1 -141.6(3) . 12_767
C11A Si1 O1 Si3 85.8(4) . 6_564
C11A Si1 O2 Na1 141.2(2) . 12_767
C11A Si1 O2 Si2 -85.1(4) . .
C11A Si1 C11 C12 -129(7) . .
C11A Si1 C11 C16 48(6) . .
C11A C12A C13A C14A 0.0 . .
C12A C11A C16A C15A 0.0 . .
C12A C13A C14A C15A 0.0 . .
C13A C14A C15A C16A 0.0 . .
C14A C15A C16A C11A 0.0 . .
C16A C11A C12A C13A 0.0 . .
C21A Si2 O2 Si1 105.9(4) . .
C21A Si2 O2 Na1 -128.1(3) . 12_767
C21A Si2 O3 Si3 -166.4(4) . 12_767
C21A Si2 O4 Cu1 -130.1(4) . .
C21A Si2 O4 Na1 85.7(4) . .
C21A Si2 C21 C22 -166(12) . .
C21A Si2 C21 C26 10(12) . .
C21A C22A C23A C24A 0.0 . .
C22A C21A C26A C25A 0.0 . .
C22A C23A C24A C25A 0.0 . .
C23A C24A C25A C26A 0.0 . .
C24A C25A C26A C21A 0.0 . .
C26A C21A C22A C23A 0.0 . .
C31A Si3 O5 Cu1 143.2(3) . .
C31A Si3 O5 Na1 -94.3(3) . .
C31A Si3 C31 C32 -74.4(19) . .
C31A Si3 C31 C36 104(2) . .
C31A C32A C33A C34A 0.0 . .
C32A C31A C36A C35A 0.0 . .
C32A C33A C34A C35A 0.0 . .
C33A C34A C35A C36A 0.0 . .
C34A C35A C36A C31A 0.0 . .
C36A C31A C32A C33A 0.0 . .
O1S Na1 Si2 O2 -136.5(3) . .
O1S Na1 Si2 O3 -31.8(2) . .
O1S Na1 Si2 O4 179.4(3) . .
O1S Na1 Si2 C21 73.2(3) . .
O1S Na1 Si2 C21A 73.4(4) . .
O1S Na1 Si3 O1 127.9(4) . 6_564
O1S Na1 Si3 O3 27.1(4) . 15_566
O1S Na1 Si3 O5 -175.3(4) . .
O1S Na1 Si3 C31 -74.0(4) . .
O1S Na1 Si3 C31A -78.0(4) . .
O1S Na1 O4 Cu1 -156.2(3) . .
O1S Na1 O4 Si2 -0.7(4) . .
O1S Na1 O5 Cu1 153.6(9) . .
O1S Na1 O5 Si3 11.6(10) . .
O1S Na1 O2S C5S 34.8(13) . .
O1S Na1 O1SA C1SA -57.0(14) . .
O1S Na1 O2SA C5SA 80.3(11) . .
O1S C1S C2S C3S -162.9(15) . .
C1S C2S C3S C4S 158.9(14) . .
O2S Na1 Si2 O2 112.4(3) . .
O2S Na1 Si2 O3 -142.8(2) . .
O2S Na1 Si2 O4 68.3(3) . .
O2S Na1 Si2 C21 -37.8(2) . .
O2S Na1 Si2 C21A -37.6(3) . .
O2S Na1 Si3 O1 -134.4(3) . 6_564
O2S Na1 Si3 O3 124.82(19) . 15_566
O2S Na1 Si3 O5 -77.6(2) . .
O2S Na1 Si3 C31 23.8(3) . .
O2S Na1 Si3 C31A 19.7(3) . .
O2S Na1 O4 Cu1 89.8(2) . .
O2S Na1 O4 Si2 -114.7(3) . .
O2S Na1 O5 Cu1 -123.45(19) . .
O2S Na1 O5 Si3 94.5(2) . .
O2S Na1 O1S C1S 41.0(12) . .
O2S Na1 O1SA C1SA 139.5(15) . .
O2S Na1 O2SA C5SA -46(2) . .
O2S C5S C6S C7S -84.1(10) . .
C5S C6S C7S C8S -173.4(10) . .
O1SA Na1 Si2 O2 -158.9(4) . .
O1SA Na1 Si2 O3 -54.2(3) . .
O1SA Na1 Si2 O4 157.0(4) . .
O1SA Na1 Si2 C21 50.8(4) . .
O1SA Na1 Si2 C21A 51.0(4) . .
O1SA Na1 Si3 O1 163.3(5) . 6_564
O1SA Na1 Si3 O3 62.5(5) . 15_566
O1SA Na1 Si3 O5 -139.9(6) . .
O1SA Na1 Si3 C31 -38.6(6) . .
O1SA Na1 Si3 C31A -42.6(6) . .
O1SA Na1 O4 Cu1 177.4(4) . .
O1SA Na1 O4 Si2 -27.1(5) . .
O1SA Na1 O5 Cu1 -144.6(7) . .
O1SA Na1 O5 Si3 73.3(7) . .
O1SA Na1 O1S C1S 23.7(11) . .
O1SA Na1 O2S C5S 41.2(13) . .
O1SA Na1 O2SA C5SA 85.2(11) . .
O1SA C1SA C2SA C3SA -80(3) . .
C1SA C2SA C3SA C4SA -178.3(16) . .
O2SA Na1 Si2 O2 116.4(3) . .
O2SA Na1 Si2 O3 -138.9(3) . .
O2SA Na1 Si2 O4 72.3(3) . .
O2SA Na1 Si2 C21 -33.9(3) . .
O2SA Na1 Si2 C21A -33.7(4) . .
O2SA Na1 Si3 O1 -133.1(3) . 6_564
O2SA Na1 Si3 O3 126.1(2) . 15_566
O2SA Na1 Si3 O5 -76.3(3) . .
O2SA Na1 Si3 C31 25.0(3) . .
O2SA Na1 Si3 C31A 21.0(3) . .
O2SA Na1 O4 Cu1 94.6(3) . .
O2SA Na1 O4 Si2 -109.9(3) . .
O2SA Na1 O5 Cu1 -120.1(2) . .
O2SA Na1 O5 Si3 97.8(3) . .
O2SA Na1 O1S C1S 36.8(13) . .
O2SA Na1 O2S C5S 90(3) . .
O2SA Na1 O1SA C1SA 135.8(15) . .
O2SA C5SA C6SA C7SA 32(2) . .
C5SA C6SA C7SA C8SA 177.6(19) . .
